data_1559090
loop_
_publ_author_name
'Shimizu, Hideo'
'Maeda, Hironori'
'Nara, Hideki'

_publ_section_title
;
 Highly Productive \a-Alkylation of Ketones with Alcohols Mediated by an
 Ir--Oxalamidato/Solid Base Catalyst System
;
_journal_name_full 'Organic Process Research &amp; Development'
_journal_paper_doi 10.1021/acs.oprd.0c00362
_journal_year 2020
_chemical_formula_moiety 'C22 H30 Cl Ir N O2'
_chemical_formula_sum 'C22 H30 Cl Ir N O2'
_chemical_formula_weight 568.12
_space_group_crystal_system monoclinic
_space_group_IT_number 14
_space_group_name_Hall '-P 2yn'
_space_group_name_H-M_alt 'P 1 21/n 1'
_atom_sites_solution_hydrogens geom
_atom_sites_solution_primary heavy
_audit_creation_date 2020-01-09
_audit_creation_method
;
Olex2 1.3-ac4
(compiled 2018.12.05 svn.r3537 for Rigaku Oxford Diffraction, GUI svn.r5625)
;
_cell_angle_alpha 90
_cell_angle_beta 96.471(3)
_cell_angle_gamma 90
_cell_formula_units_Z 4
_cell_length_a 8.6176(2)
_cell_length_b 9.8322(3)
_cell_length_c 26.3480(8)
_cell_measurement_reflns_used 9335
_cell_measurement_temperature 100.00(10)
_cell_measurement_theta_max 29.5760
_cell_measurement_theta_min 2.4210
_cell_volume 2218.24(11)
_computing_cell_refinement 'CrysAlisPro 1.171.40.57a (Rigaku OD, 2019)'
_computing_data_collection 'CrysAlisPro 1.171.40.57a (Rigaku OD, 2019)'
_computing_data_reduction 'CrysAlisPro 1.171.40.57a (Rigaku OD, 2019)'
_computing_molecular_graphics 'Olex2 (Dolomanov et al., 2009)'
_computing_publication_material 'Olex2 (Dolomanov et al., 2009)'
_computing_structure_refinement 'ShelXL (Sheldrick, 2015)'
_computing_structure_solution 'ShelXS (Sheldrick, 2008)'
_diffrn_ambient_environment N~2~
_diffrn_ambient_temperature 100.00(10)
_diffrn_detector 'Hybrid Pixel Array Detector'
_diffrn_detector_area_resol_mean 10.0000
_diffrn_detector_type HyPix
_diffrn_measured_fraction_theta_full 1.000
_diffrn_measured_fraction_theta_max 0.783
_diffrn_measurement_details
;
List of Runs (angles in degrees, time in seconds):

  # Type    Start    End  Width  t~exp~   \w     \q     \k     \f   Frames
--------------------------------------------------------------------------
  1  \w      1.00  53.00   0.50    5.18    --   -3.73  47.00 -55.00  104
  2  \w    -23.00  31.00   0.50    5.18    --   -3.73 -99.00-150.00  108
  3  \w    -21.00  23.00   0.50    5.18    --   -3.73 -99.00 -90.00   88
  4  \w    -72.00   3.00   0.50    5.18    --    3.73 -19.00 120.00  150
  5  \w    -23.00  31.00   0.50    5.18    --   -3.73 -99.00 150.00  108
  6  \w    -56.00 -31.00   0.50    5.18    --   -3.73 -47.00 155.00   50
;
_diffrn_measurement_device 'four-circle diffractometer'
_diffrn_measurement_device_type 'XtaLAB Synergy, Dualflex, HyPix'
_diffrn_measurement_method '\w scans'
_diffrn_orient_matrix_type 'CrysAlisPro convention (1999,Acta A55,543-557)'
_diffrn_orient_matrix_UB_11 0.0730789000
_diffrn_orient_matrix_UB_12 -0.0272500000
_diffrn_orient_matrix_UB_13 -0.0048866000
_diffrn_orient_matrix_UB_21 0.0078598000
_diffrn_orient_matrix_UB_22 -0.0320978000
_diffrn_orient_matrix_UB_23 0.0242765000
_diffrn_orient_matrix_UB_31 -0.0382551000
_diffrn_orient_matrix_UB_32 -0.0585529000
_diffrn_orient_matrix_UB_33 -0.0109960000
_diffrn_radiation_monochromator mirror
_diffrn_radiation_probe x-ray
_diffrn_radiation_type MoK\a
_diffrn_radiation_wavelength 0.71073
_diffrn_reflns_av_R_equivalents 0.0584
_diffrn_reflns_av_unetI/netI 0.0502
_diffrn_reflns_Laue_measured_fraction_full 1.000
_diffrn_reflns_Laue_measured_fraction_max 0.783
_diffrn_reflns_limit_h_max 11
_diffrn_reflns_limit_h_min -11
_diffrn_reflns_limit_k_max 13
_diffrn_reflns_limit_k_min -12
_diffrn_reflns_limit_l_max 37
_diffrn_reflns_limit_l_min -32
_diffrn_reflns_number 21492
_diffrn_reflns_point_group_measured_fraction_full 1.000
_diffrn_reflns_point_group_measured_fraction_max 0.783
_diffrn_reflns_theta_full 25.242
_diffrn_reflns_theta_max 30.260
_diffrn_reflns_theta_min 2.213
_diffrn_source 'micro-focus sealed X-ray tube'
_diffrn_source_type 'PhotonJet (Mo) X-ray Source'
_exptl_absorpt_coefficient_mu 6.155
_exptl_absorpt_correction_T_max 0.920
_exptl_absorpt_correction_T_min 0.306
_exptl_absorpt_correction_type gaussian
_exptl_absorpt_process_details
;
CrysAlisPro 1.171.40.57a (Rigaku Oxford Diffraction, 2019)
Numerical absorption correction based on gaussian integration over
			a multifaceted crystal model
Empirical absorption correction using spherical harmonics,
 implemented in SCALE3 ABSPACK scaling algorithm.
;
_exptl_crystal_colour yellow
_exptl_crystal_colour_primary yellow
_exptl_crystal_density_diffrn 1.701
_exptl_crystal_description prism
_exptl_crystal_F_000 1116
_exptl_crystal_size_max 0.239
_exptl_crystal_size_mid 0.147
_exptl_crystal_size_min 0.133
_refine_diff_density_max 1.616
_refine_diff_density_min -1.500
_refine_diff_density_rms 0.163
_refine_ls_extinction_method none
_refine_ls_goodness_of_fit_ref 1.062
_refine_ls_hydrogen_treatment constr
_refine_ls_matrix_type full
_refine_ls_number_parameters 254
_refine_ls_number_reflns 5185
_refine_ls_number_restraints 0
_refine_ls_restrained_S_all 1.062
_refine_ls_R_factor_all 0.0426
_refine_ls_R_factor_gt 0.0321
_refine_ls_shift/su_max 0.005
_refine_ls_shift/su_mean 0.000
_refine_ls_structure_factor_coef Fsqd
_refine_ls_weighting_details 'w=1/[\s^2^(Fo^2^)+(0.0243P)^2^+1.6645P] where P=(Fo^2^+2Fc^2^)/3'
_refine_ls_weighting_scheme calc
_refine_ls_wR_factor_gt 0.0650
_refine_ls_wR_factor_ref 0.0706
_reflns_Friedel_coverage 0.000
_reflns_number_gt 4352
_reflns_number_total 5185
_reflns_threshold_expression 'I > 2\s(I)'
_cod_data_source_file op0c00362_si_003.cif
_cod_data_source_block exp_256
_cod_database_code 1559090
_shelx_shelxl_version_number 2018/3
_shelx_space_group_comment
;
The symmetry employed for this shelxl refinement is uniquely defined
by the following loop, which should always be used as a source of
symmetry information in preference to the above space-group names.
They are only intended as comments.
;
_diffrn_oxdiff_digest_frames
;
011f89c6964018c1fc3601ae965a610882006085edf
;
_reflns_odcompleteness_completeness 99.93
_reflns_odcompleteness_iscentric 1
_reflns_odcompleteness_theta 25.30
_olex2_refinement_description
;
1. Fixed Uiso
 At 1.2 times of:
  All C(H) groups
 At 1.5 times of:
  All C(H,H,H) groups, All O(H) groups
2.a Aromatic/amide H refined with riding coordinates:
 C7(H7), C1AA(H1AA)
2.b Idealised Me refined as rotating group:
 C10(H10A,H10B,H10C), C11(H11A,H11B,H11C), C12(H12A,H12B,H12C), C14(H14A,H14B,
 H14C), C15(H15A,H15B,H15C), C16(H16A,H16B,H16C), C17(H17A,H17B,H17C), C18(H18A,
 H18B,H18C), C19(H19A,H19B,H19C)
2.c Idealised tetrahedral OH refined as rotating group:
 O20(H20)
;
_ins_header
;
TITL exp_256 in P2(1)/n 
REM P2(1)/n (#14 in standard setting)
CELL 0.71073   8.617601   9.832177  26.347962  90.0000  96.4712  90.0000
ZERR    5.00   0.000246   0.000301   0.000763   0.0000   0.0027   0.0000
LATT  1
SYMM -x+1/2, y+1/2,-z+1/2 
SFAC C H N O Cl Ir
UNIT 110.00 150.00 5.00 10.00 5.00 5.00
TREF
HKLF 4
END
;
_olex2_submission_special_instructions 'No special instructions were received'
_oxdiff_exptl_absorpt_empirical_details
;
Empirical correction (ABSPACK) includes:
- Absorption correction using spherical harmonics
- Frame scaling
;
_oxdiff_exptl_absorpt_empirical_full_max 1.666
_oxdiff_exptl_absorpt_empirical_full_min 0.561

loop_
_space_group_symop_operation_xyz
'x, y, z'
'-x+1/2, y+1/2, -z+1/2'
'-x, -y, -z'
'x-1/2, -y-1/2, z-1/2'

loop_
_atom_site_label
_atom_site_type_symbol
_atom_site_fract_x
_atom_site_fract_y
_atom_site_fract_z
_atom_site_U_iso_or_equiv
_atom_site_adp_type
_atom_site_occupancy
_atom_site_site_symmetry_order
_atom_site_calc_flag
_atom_site_refinement_flags_posn
_atom_site_refinement_flags_adp
_atom_site_refinement_flags_occupancy
_atom_site_disorder_assembly
_atom_site_disorder_group
Ir1 Ir 0.83178(2) 0.06545(2) 0.90595(2) 0.01664(6) Uani 1 1 d . . . . .
Cl2 Cl 1.08630(12) 0.15576(11) 0.89351(4) 0.0228(2) Uani 1 1 d . . . . .
C4 C 1.0244(5) -0.0675(4) 0.98999(16) 0.0169(9) Uani 1 1 d . . . . .
O5 O 1.1199(3) -0.1411(3) 1.01858(11) 0.0208(6) Uani 1 1 d . . . . .
C6 C 0.7348(5) 0.0724(5) 0.82786(17) 0.0222(10) Uani 1 1 d . . . . .
C7 C 0.9809(6) -0.4594(4) 0.90835(18) 0.0238(10) Uani 1 1 d . . . . .
H7 H 0.948551 -0.543913 0.918985 0.029 Uiso 1 1 calc R . . . .
C8 C 1.1177(5) -0.3261(4) 0.84966(17) 0.0183(9) Uani 1 1 d . . . . .
N1 N 0.9620(4) -0.0932(4) 0.94363(14) 0.0186(8) Uani 1 1 d . . . . .
C2 C 0.6827(5) 0.1908(5) 0.85380(17) 0.0235(10) Uani 1 1 d . . . . .
C3 C 0.6785(5) -0.0453(5) 0.85110(18) 0.0245(10) Uani 1 1 d . . . . .
C3AA C 0.5946(5) -0.0018(5) 0.89297(18) 0.0264(10) Uani 1 1 d . . . . .
C2AA C 0.5972(5) 0.1457(5) 0.89347(18) 0.0258(10) Uani 1 1 d . . . . .
C4AA C 0.9985(5) -0.2195(4) 0.91933(17) 0.0198(9) Uani 1 1 d . . . . .
C0AA C 1.0625(5) -0.4525(4) 0.86619(18) 0.0225(10) Uani 1 1 d . . . . .
C1AA C 1.0818(5) -0.2118(4) 0.87722(17) 0.0193(9) Uani 1 1 d . . . . .
H1AA H 1.114795 -0.127005 0.867077 0.023 Uiso 1 1 calc R . . . .
C9 C 1.2074(5) -0.3176(4) 0.80271(17) 0.0210(9) Uani 1 1 d . . . . .
C10 C 1.1010(5) -0.3612(5) 0.75469(18) 0.0273(10) Uani 1 1 d . . . . .
H10A H 1.065895 -0.452797 0.758887 0.041 Uiso 1 1 calc GR . . . .
H10B H 1.158223 -0.356651 0.725514 0.041 Uiso 1 1 calc GR . . . .
H10C H 1.012446 -0.301538 0.749682 0.041 Uiso 1 1 calc GR . . . .
C11 C 1.2610(5) -0.1714(4) 0.79366(19) 0.0251(10) Uani 1 1 d . . . . .
H11A H 1.171648 -0.112681 0.788616 0.038 Uiso 1 1 calc GR . . . .
H11B H 1.315817 -0.169096 0.763901 0.038 Uiso 1 1 calc GR . . . .
H11C H 1.329189 -0.141163 0.822812 0.038 Uiso 1 1 calc GR . . . .
C12 C 0.6982(6) -0.1880(5) 0.8331(2) 0.0373(13) Uani 1 1 d . . . . .
H12A H 0.798563 -0.197193 0.820949 0.056 Uiso 1 1 calc GR . . . .
H12B H 0.617735 -0.208341 0.805960 0.056 Uiso 1 1 calc GR . . . .
H12C H 0.691006 -0.249869 0.860938 0.056 Uiso 1 1 calc GR . . . .
C13 C 0.9452(5) -0.3432(4) 0.93564(17) 0.0221(9) Uani 1 1 d . . . . .
C14 C 1.3541(5) -0.4082(5) 0.80998(19) 0.0264(10) Uani 1 1 d . . . . .
H14A H 1.420822 -0.378590 0.839559 0.040 Uiso 1 1 calc GR . . . .
H14B H 1.409205 -0.401493 0.780370 0.040 Uiso 1 1 calc GR . . . .
H14C H 1.323767 -0.500951 0.814526 0.040 Uiso 1 1 calc GR . . . .
C15 C 0.5071(6) -0.0881(6) 0.9268(2) 0.0415(14) Uani 1 1 d . . . . .
H15A H 0.525984 -0.182389 0.920264 0.062 Uiso 1 1 calc GR . . . .
H15B H 0.397377 -0.069559 0.920049 0.062 Uiso 1 1 calc GR . . . .
H15C H 0.541834 -0.067860 0.961921 0.062 Uiso 1 1 calc GR . . . .
C16 C 0.8273(6) 0.0760(6) 0.78308(19) 0.0349(12) Uani 1 1 d . . . . .
H16A H 0.893341 0.154910 0.785406 0.052 Uiso 1 1 calc GR . . . .
H16B H 0.757382 0.079827 0.752061 0.052 Uiso 1 1 calc GR . . . .
H16C H 0.890487 -0.004400 0.783064 0.052 Uiso 1 1 calc GR . . . .
C17 C 0.5242(6) 0.2342(6) 0.9306(2) 0.0399(13) Uani 1 1 d . . . . .
H17A H 0.538863 0.193602 0.963934 0.060 Uiso 1 1 calc GR . . . .
H17B H 0.414468 0.243368 0.919840 0.060 Uiso 1 1 calc GR . . . .
H17C H 0.572387 0.322342 0.931802 0.060 Uiso 1 1 calc GR . . . .
C18 C 0.8477(6) -0.3545(5) 0.97940(19) 0.0301(11) Uani 1 1 d . . . . .
H18A H 0.754535 -0.301197 0.972124 0.045 Uiso 1 1 calc GR . . . .
H18B H 0.906444 -0.321478 1.010060 0.045 Uiso 1 1 calc GR . . . .
H18C H 0.820099 -0.447921 0.983935 0.045 Uiso 1 1 calc GR . . . .
C19 C 0.7008(6) 0.3369(5) 0.8380(2) 0.0385(13) Uani 1 1 d . . . . .
H19A H 0.701626 0.394725 0.867393 0.058 Uiso 1 1 calc GR . . . .
H19B H 0.615105 0.361637 0.813243 0.058 Uiso 1 1 calc GR . . . .
H19C H 0.797141 0.347247 0.823347 0.058 Uiso 1 1 calc GR . . . .
O20 O 1.0909(4) -0.5677(3) 0.83924(13) 0.0281(8) Uani 1 1 d . . . . .
H20 H 1.080982 -0.634884 0.857002 0.042 Uiso 1 1 calc GR . . . .

loop_
_atom_site_aniso_label
_atom_site_aniso_U_11
_atom_site_aniso_U_22
_atom_site_aniso_U_33
_atom_site_aniso_U_23
_atom_site_aniso_U_13
_atom_site_aniso_U_12
Ir1 0.01729(10) 0.02080(10) 0.01144(9) 0.00022(6) -0.00011(6) -0.00053(6)
Cl2 0.0217(5) 0.0231(5) 0.0236(6) 0.0025(4) 0.0020(4) -0.0039(4)
C4 0.019(2) 0.020(2) 0.012(2) -0.0019(16) 0.0016(17) -0.0044(16)
O5 0.0253(16) 0.0237(16) 0.0118(15) -0.0015(12) -0.0054(13) 0.0003(13)
C6 0.018(2) 0.035(3) 0.013(2) -0.0014(18) -0.0015(18) -0.0002(18)
C7 0.033(3) 0.017(2) 0.020(2) 0.0028(17) 0.001(2) -0.0061(18)
C8 0.019(2) 0.018(2) 0.018(2) 0.0008(17) 0.0011(17) 0.0001(16)
N1 0.0217(19) 0.0193(18) 0.0145(19) 0.0019(14) 0.0008(15) -0.0023(14)
C2 0.019(2) 0.032(3) 0.018(2) -0.0001(19) -0.0051(18) 0.0059(18)
C3 0.019(2) 0.032(3) 0.021(2) -0.0033(19) -0.0051(19) -0.0005(18)
C3AA 0.017(2) 0.045(3) 0.015(2) 0.000(2) -0.0042(18) -0.008(2)
C2AA 0.017(2) 0.040(3) 0.020(2) -0.004(2) -0.0013(19) 0.0067(19)
C4AA 0.022(2) 0.019(2) 0.017(2) -0.0003(17) 0.0013(18) 0.0024(17)
C0AA 0.030(2) 0.019(2) 0.018(2) -0.0010(17) 0.0013(19) 0.0030(18)
C1AA 0.019(2) 0.021(2) 0.018(2) 0.0010(17) -0.0014(18) -0.0002(16)
C9 0.024(2) 0.024(2) 0.014(2) 0.0000(18) -0.0004(18) 0.0005(18)
C10 0.026(2) 0.036(3) 0.020(2) -0.004(2) 0.003(2) -0.001(2)
C11 0.025(2) 0.025(2) 0.026(3) 0.0026(19) 0.006(2) -0.0020(19)
C12 0.037(3) 0.030(3) 0.041(3) -0.011(2) -0.016(2) -0.002(2)
C13 0.025(2) 0.023(2) 0.018(2) 0.0005(18) 0.0014(19) -0.0033(18)
C14 0.025(2) 0.028(2) 0.027(3) -0.003(2) 0.004(2) 0.0018(19)
C15 0.035(3) 0.063(4) 0.028(3) 0.006(3) 0.005(2) -0.018(3)
C16 0.029(3) 0.060(4) 0.016(2) 0.004(2) 0.003(2) 0.007(2)
C17 0.032(3) 0.056(4) 0.032(3) -0.014(3) 0.006(2) 0.008(2)
C18 0.042(3) 0.029(3) 0.021(3) 0.001(2) 0.010(2) -0.007(2)
C19 0.038(3) 0.036(3) 0.038(3) 0.012(2) -0.011(3) 0.000(2)
O20 0.042(2) 0.0165(16) 0.0273(19) -0.0031(13) 0.0112(16) -0.0011(14)

loop_
_atom_type_symbol
_atom_type_description
_atom_type_scat_dispersion_real
_atom_type_scat_dispersion_imag
_atom_type_scat_source
C C 0.0033 0.0016 'International Tables Vol C Tables 4.2.6.8 and 6.1.1.4'
H H 0.0000 0.0000 'International Tables Vol C Tables 4.2.6.8 and 6.1.1.4'
Cl Cl 0.1484 0.1585 'International Tables Vol C Tables 4.2.6.8 and 6.1.1.4'
Ir Ir -1.4442 7.9887 'International Tables Vol C Tables 4.2.6.8 and 6.1.1.4'
N N 0.0061 0.0033 'International Tables Vol C Tables 4.2.6.8 and 6.1.1.4'
O O 0.0106 0.0060 'International Tables Vol C Tables 4.2.6.8 and 6.1.1.4'

loop_
_exptl_crystal_face_index_h
_exptl_crystal_face_index_k
_exptl_crystal_face_index_l
_exptl_crystal_face_perp_dist
0 0 37 0.0558
-10 0 -19 0.1055
-5 -12 6 0.0956
0 13 14 0.0668
-12 0 1 0.1209
11 -6 -4 0.1210
-12 0 5 0.1229
6 -11 12 0.0950
12 0 -5 0.1152
11 -5 -12 0.1154
0 -11 -22 0.0820
5 12 6 0.1019
0 0 -37 0.0812
0 11 -22 0.0762
0 14 5 0.0635
-11 -6 -4 0.1145
0 -14 -5 0.0694
0 -14 -1 0.0677
0 -13 11 0.0605
0 -13 -14 0.0710

loop_
_geom_angle_atom_site_label_1
_geom_angle_atom_site_label_2
_geom_angle_atom_site_label_3
_geom_angle
_geom_angle_site_symmetry_1
_geom_angle_site_symmetry_3
_geom_angle_publ_flag
O5 Ir1 Cl2 85.02(9) 3_757 . ?
O5 Ir1 C6 155.20(15) 3_757 . ?
O5 Ir1 C2 115.87(15) 3_757 . ?
O5 Ir1 C3 148.44(16) 3_757 . ?
O5 Ir1 C3AA 109.98(15) 3_757 . ?
O5 Ir1 C2AA 95.51(15) 3_757 . ?
C6 Ir1 Cl2 96.88(12) . . ?
C6 Ir1 C2 39.41(17) . . ?
C6 Ir1 C3 38.81(17) . . ?
C6 Ir1 C3AA 65.93(17) . . ?
C6 Ir1 C2AA 65.38(17) . . ?
N1 Ir1 Cl2 83.85(10) . . ?
N1 Ir1 O5 77.28(13) . 3_757 ?
N1 Ir1 C6 127.52(16) . . ?
N1 Ir1 C2 166.21(16) . . ?
N1 Ir1 C3 101.36(16) . . ?
N1 Ir1 C3AA 107.19(17) . . ?
N1 Ir1 C2AA 141.50(17) . . ?
C2 Ir1 Cl2 100.81(13) . . ?
C2 Ir1 C2AA 38.28(17) . . ?
C3 Ir1 Cl2 126.44(13) . . ?
C3 Ir1 C2 65.38(18) . . ?
C3 Ir1 C2AA 65.64(18) . . ?
C3AA Ir1 Cl2 162.77(13) . . ?
C3AA Ir1 C2 65.49(18) . . ?
C3AA Ir1 C3 39.59(18) . . ?
C3AA Ir1 C2AA 39.4(2) . . ?
C2AA Ir1 Cl2 133.75(14) . . ?
O5 C4 C4 118.7(5) . 3_757 ?
O5 C4 N1 127.9(4) . . ?
N1 C4 C4 113.4(5) . 3_757 ?
C4 O5 Ir1 113.6(3) . 3_757 ?
C2 C6 Ir1 71.3(3) . . ?
C2 C6 C16 125.1(4) . . ?
C3 C6 Ir1 71.0(3) . . ?
C3 C6 C2 108.2(4) . . ?
C3 C6 C16 126.7(4) . . ?
C16 C6 Ir1 125.2(3) . . ?
C0AA C7 C13 122.2(4) . . ?
C0AA C8 C9 120.9(4) . . ?
C1AA C8 C0AA 116.5(4) . . ?
C1AA C8 C9 122.6(4) . . ?
C4 N1 Ir1 116.1(3) . . ?
C4 N1 C4AA 119.6(4) . . ?
C4AA N1 Ir1 123.9(3) . . ?
C6 C2 Ir1 69.3(2) . . ?
C6 C2 C19 126.1(4) . . ?
C2AA C2 Ir1 70.9(3) . . ?
C2AA C2 C6 108.1(4) . . ?
C2AA C2 C19 125.5(4) . . ?
C19 C2 Ir1 130.3(3) . . ?
C6 C3 Ir1 70.2(3) . . ?
C6 C3 C3AA 108.2(4) . . ?
C6 C3 C12 124.8(5) . . ?
C3AA C3 Ir1 70.1(3) . . ?
C3AA C3 C12 127.0(5) . . ?
C12 C3 Ir1 127.3(3) . . ?
C3 C3AA Ir1 70.4(3) . . ?
C3 C3AA C2AA 107.1(4) . . ?
C3 C3AA C15 127.9(5) . . ?
C2AA C3AA Ir1 71.1(2) . . ?
C2AA C3AA C15 124.8(5) . . ?
C15 C3AA Ir1 128.1(3) . . ?
C2 C2AA Ir1 70.8(2) . . ?
C2 C2AA C3AA 108.4(4) . . ?
C2 C2AA C17 126.2(5) . . ?
C3AA C2AA Ir1 69.5(2) . . ?
C3AA C2AA C17 125.4(5) . . ?
C17 C2AA Ir1 124.5(3) . . ?
C1AA C4AA N1 117.6(4) . . ?
C13 C4AA N1 121.3(4) . . ?
C13 C4AA C1AA 121.0(4) . . ?
C7 C0AA C8 120.6(4) . . ?
O20 C0AA C7 120.8(4) . . ?
O20 C0AA C8 118.6(4) . . ?
C4AA C1AA C8 122.5(4) . . ?
C8 C9 C10 109.9(4) . . ?
C8 C9 C11 111.3(4) . . ?
C8 C9 C14 110.5(4) . . ?
C10 C9 C14 110.2(4) . . ?
C11 C9 C10 107.2(4) . . ?
C11 C9 C14 107.6(4) . . ?
C7 C13 C18 120.5(4) . . ?
C4AA C13 C7 117.2(4) . . ?
C4AA C13 C18 122.4(4) . . ?

loop_
_geom_bond_atom_site_label_1
_geom_bond_atom_site_label_2
_geom_bond_distance
_geom_bond_site_symmetry_2
_geom_bond_publ_flag
Ir1 Cl2 2.4226(10) . ?
Ir1 O5 2.120(3) 3_757 ?
Ir1 C6 2.133(4) . ?
Ir1 N1 2.104(4) . ?
Ir1 C2 2.159(4) . ?
Ir1 C3 2.142(5) . ?
Ir1 C3AA 2.138(4) . ?
Ir1 C2AA 2.160(4) . ?
C4 C4 1.505(8) 3_757 ?
C4 O5 1.277(5) . ?
C4 N1 1.303(6) . ?
C6 C2 1.447(6) . ?
C6 C3 1.420(6) . ?
C6 C16 1.497(6) . ?
C7 C0AA 1.382(6) . ?
C7 C13 1.402(6) . ?
C8 C0AA 1.417(6) . ?
C8 C1AA 1.391(6) . ?
C8 C9 1.533(6) . ?
N1 C4AA 1.448(5) . ?
C2 C2AA 1.416(7) . ?
C2 C19 1.508(7) . ?
C3 C3AA 1.450(7) . ?
C3 C12 1.496(7) . ?
C3AA C2AA 1.450(7) . ?
C3AA C15 1.496(7) . ?
C2AA C17 1.500(6) . ?
C4AA C1AA 1.390(6) . ?
C4AA C13 1.385(6) . ?
C0AA O20 1.374(5) . ?
C9 C10 1.538(6) . ?
C9 C11 1.536(6) . ?
C9 C14 1.541(6) . ?
C13 C18 1.505(6) . ?

loop_
_exptl_oxdiff_crystal_face_indexfrac_h
_exptl_oxdiff_crystal_face_indexfrac_k
_exptl_oxdiff_crystal_face_indexfrac_l
_exptl_oxdiff_crystal_face_x
_exptl_oxdiff_crystal_face_y
_exptl_oxdiff_crystal_face_z
0.1989 0.0292 36.8333 -0.1662 0.8948 -0.4143
-9.7398 -0.1049 -18.6777 -0.6176 -0.5266 0.5841
-5.4391 -12.3112 5.8156 -0.0904 0.4936 0.8650
-0.1009 12.8651 13.8369 -0.4256 -0.0778 -0.9016
-12.0963 -0.1383 0.8487 -0.8844 -0.0700 0.4615
11.0261 -5.8108 -3.7539 0.9825 0.1820 -0.0403
-12.1402 0.2394 5.2242 -0.9192 0.0237 0.3930
5.6055 -11.1379 11.9043 0.6550 0.6906 0.3068
12.1431 -0.1147 -5.0555 0.9152 -0.0236 -0.4022
10.9045 -5.3377 -11.6705 0.9994 -0.0263 0.0237
-0.1004 -11.0014 -22.4611 0.4022 -0.1929 0.8950
5.3843 12.0499 6.3133 0.0343 -0.1912 -0.9810
-0.1877 0.0237 -36.8376 0.1656 -0.8965 0.4109
-0.2147 11.1545 -21.8050 -0.2131 -0.8891 -0.4051
0.2684 13.7453 4.7377 -0.3781 -0.3241 -0.8672
-10.7107 -5.9198 -3.7425 -0.6031 0.0150 0.7975
-0.4424 -13.7198 -5.0629 0.3663 0.3140 0.8759
0.2091 -13.8591 -1.0618 0.3981 0.4207 0.8152
0.4030 -13.1713 11.2878 0.3332 0.7000 0.6317
0.1190 -12.8662 -13.8341 0.4269 0.0781 0.9009
